data_7001851
loop_
_publ_author_name
'Pritchard, Ruth'
'Lazar, Hanane'
'Barrett, Simon A.'
'Kilner, Colin A.'
'Asthana, Saket'
'Carbonera, Chiara'
'L\'etard, Jean-Fran\,cois'
'Halcrow, Malcolm A.'

_publ_section_title
;
 Thermal and light-induced spin-transitions in iron(ii) complexes of
 2,6-bis(4-halopyrazolyl)pyridines: the influence of polymorphism on a
 spin-crossover compound
;
_journal_issue 33
_journal_name_full 'Dalton Transactions'
_journal_page_first 6656
_journal_page_last 6666
_journal_paper_doi 10.1039/b907094j
_journal_year 2009
_chemical_formula_moiety 'C22 H14 Cl4 Fe N10, 2[B F4]'
_chemical_formula_sum 'C22 H14 B2 Cl4 F8 Fe N10'
_chemical_formula_weight 789.70
_chemical_name_systematic
;
Bis[2,6-di(4-chloropyrazol-1-yl)pyridine]iron(II) ditetrafluoroborate
;
_space_group_IT_number 52
_symmetry_cell_setting orthorhombic
_symmetry_space_group_name_Hall '-P 2a 2bc'
_symmetry_space_group_name_H-M 'P n n a'
_atom_sites_solution_hydrogens geom
_atom_sites_solution_primary direct
_atom_sites_solution_secondary difmap
_audit_creation_method SHELXL-97
_cell_angle_alpha 90.00
_cell_angle_beta 90.00
_cell_angle_gamma 90.00
_cell_formula_units_Z 12
_cell_length_a 17.1919(12)
_cell_length_b 41.318(3)
_cell_length_c 13.4331(10)
_cell_measurement_reflns_used 107451
_cell_measurement_temperature 150(2)
_cell_measurement_theta_max 27.85
_cell_measurement_theta_min 0.99
_cell_volume 9542.0(12)
_computing_cell_refinement 'APEX 2 software, Bruker Nonius 2004'
_computing_data_collection 'APEX 2 software, Bruker Nonius 2004'
_computing_data_reduction 'SAINT, Bruker Nonius 2004'
_computing_molecular_graphics 'XSEED (Barbour, 2003)'
_computing_publication_material 'local program'
_computing_structure_refinement 'SHELXL-97 (Sheldrick, 1997)'
_computing_structure_solution 'SHELXS-97 (Sheldrick, 1990)'
_diffrn_ambient_temperature 150(2)
_diffrn_detector_area_resol_mean '120 microns'
_diffrn_measured_fraction_theta_full 0.986
_diffrn_measured_fraction_theta_max 0.986
_diffrn_measurement_device_type 'Bruker X8 Apex diffractometer'
_diffrn_measurement_method 'Rotation images'
_diffrn_radiation_monochromator graphite
_diffrn_radiation_source 'rotating anode'
_diffrn_radiation_type MoK\a
_diffrn_radiation_wavelength 0.71073
_diffrn_reflns_av_R_equivalents 0.0242
_diffrn_reflns_av_sigmaI/netI 0.0184
_diffrn_reflns_limit_h_max 22
_diffrn_reflns_limit_h_min -22
_diffrn_reflns_limit_k_max 53
_diffrn_reflns_limit_k_min -52
_diffrn_reflns_limit_l_max 16
_diffrn_reflns_limit_l_min -17
_diffrn_reflns_number 107451
_diffrn_reflns_theta_full 27.85
_diffrn_reflns_theta_max 27.85
_diffrn_reflns_theta_min 0.99
_exptl_absorpt_coefficient_mu 0.891
_exptl_absorpt_correction_T_max 0.993
_exptl_absorpt_correction_T_min 0.891
_exptl_absorpt_correction_type multi-scan
_exptl_absorpt_process_details
;
Sheldrick, G. M. (2002). SADABS v. 2.03. University of
G/ottingen, Germany.
;
_exptl_crystal_colour Brown
_exptl_crystal_density_diffrn 1.649
_exptl_crystal_density_method 'not measured'
_exptl_crystal_description 'Square prism'
_exptl_crystal_F_000 4704
_exptl_crystal_size_max 0.32
_exptl_crystal_size_mid 0.29
_exptl_crystal_size_min 0.28
_refine_diff_density_max 4.459
_refine_diff_density_min -0.776
_refine_diff_density_rms 0.154
_refine_ls_extinction_method none
_refine_ls_goodness_of_fit_ref 1.062
_refine_ls_hydrogen_treatment constr
_refine_ls_matrix_type full
_refine_ls_number_parameters 712
_refine_ls_number_reflns 11208
_refine_ls_number_restraints 137
_refine_ls_restrained_S_all 1.062
_refine_ls_R_factor_all 0.1318
_refine_ls_R_factor_gt 0.1135
_refine_ls_shift/su_max 0.001
_refine_ls_shift/su_mean 0.000
_refine_ls_structure_factor_coef Fsqd
_refine_ls_weighting_details 'calc w=1/[\s^2^(Fo^2^)+(0.1610P)^2^+70.9598P] where P=(Fo^2^+2Fc^2^)/3'
_refine_ls_weighting_scheme calc
_refine_ls_wR_factor_gt 0.3199
_refine_ls_wR_factor_ref 0.3368
_reflns_number_gt 8913
_reflns_number_total 11208
_reflns_threshold_expression >2sigma(I)
_cod_data_source_file b907094j.txt
_cod_data_source_block rpfe25a
_cod_depositor_comments
;
The following automatic conversions were performed:
'_symmetry_cell_setting' value 'Orthorhombic' changed to 'orthorhombic'
according to '/home/saulius/struct/CIF-dictionaries/cif_core.dic'
dictionary named 'cif_core.dic' version 2.4.1 from 2010-06-29.

Automatic conversion script
Id: cif_fix_enum 1527 2010-12-29 10:47:43Z saulius 
;
_cod_original_cell_volume 9541.9(12)
_cod_database_code 7001851

loop_
_symmetry_equiv_pos_as_xyz
'x, y, z'
'-x+1/2, -y, z'
'x, -y+1/2, -z+1/2'
'-x+1/2, y+1/2, -z+1/2'
'-x, -y, -z'
'x-1/2, y, -z'
'-x, y-1/2, z-1/2'
'x-1/2, -y-1/2, z-1/2'

loop_
_atom_site_label
_atom_site_type_symbol
_atom_site_fract_x
_atom_site_fract_y
_atom_site_fract_z
_atom_site_U_iso_or_equiv
_atom_site_adp_type
_atom_site_occupancy
_atom_site_symmetry_multiplicity
_atom_site_calc_flag
_atom_site_refinement_flags
_atom_site_disorder_assembly
_atom_site_disorder_group
Fe1 Fe 0.00046(5) 0.084089(17) 0.75248(6) 0.0279(2) Uani 1 1 d . . .
N2 N -0.1086(3) 0.08214(12) 0.7254(4) 0.0385(12) Uani 1 1 d . . .
C3 C -0.1586(4) 0.09442(16) 0.7921(6) 0.0456(16) Uani 1 1 d . . .
C4 C -0.2412(5) 0.0936(2) 0.7780(10) 0.076(3) Uani 1 1 d . . .
H4 H -0.2767 0.1026 0.8246 0.091 Uiso 1 1 calc R . .
C5 C -0.2650(6) 0.0787(3) 0.6909(11) 0.090(4) Uani 1 1 d . . .
H5 H -0.3193 0.0763 0.6802 0.108 Uiso 1 1 calc R . .
C6 C -0.2141(6) 0.0667(2) 0.6167(8) 0.074(3) Uani 1 1 d . . .
H6 H -0.2324 0.0576 0.5562 0.088 Uiso 1 1 calc R . .
C7 C -0.1341(4) 0.06942(16) 0.6392(5) 0.0447(16) Uani 1 1 d . . .
N8 N -0.0701(4) 0.05896(13) 0.5803(4) 0.0456(14) Uani 1 1 d . . .
N9 N 0.0028(4) 0.06239(12) 0.6218(4) 0.0383(12) Uani 1 1 d . . .
C10 C 0.0528(5) 0.05099(14) 0.5553(5) 0.0463(17) Uani 1 1 d . . .
H10 H 0.1077 0.0500 0.5632 0.056 Uiso 1 1 calc R . .
C11 C 0.0101(6) 0.04045(15) 0.4692(5) 0.057(2) Uani 1 1 d . . .
C12 C -0.0673(6) 0.04511(16) 0.4869(5) 0.057(2) Uani 1 1 d . . .
H12 H -0.1097 0.0400 0.4444 0.069 Uiso 1 1 calc R . .
Cl13 Cl 0.0533(2) 0.02464(5) 0.36302(15) 0.0852(10) Uani 1 1 d . . .
N14 N -0.1199(3) 0.10653(13) 0.8758(4) 0.0398(12) Uani 1 1 d . . .
N15 N -0.0395(3) 0.10496(11) 0.8742(4) 0.0332(10) Uani 1 1 d . . .
C16 C -0.0158(4) 0.11817(13) 0.9602(5) 0.0365(13) Uani 1 1 d . . .
H16 H 0.0369 0.1204 0.9803 0.044 Uiso 1 1 calc R . .
C17 C -0.0806(5) 0.12815(14) 1.0162(5) 0.0434(15) Uani 1 1 d . . .
C18 C -0.1460(5) 0.12065(16) 0.9627(6) 0.0498(17) Uani 1 1 d . . .
H18 H -0.1985 0.1244 0.9816 0.060 Uiso 1 1 calc R . .
Cl19 Cl -0.07719(14) 0.14605(5) 1.13287(15) 0.0603(6) Uani 1 1 d . . .
N20 N 0.1092(3) 0.08645(11) 0.7806(4) 0.0318(10) Uani 1 1 d . . .
C21 C 0.1438(4) 0.06231(16) 0.8312(5) 0.0384(13) Uani 1 1 d . . .
C22 C 0.2234(5) 0.0631(2) 0.8550(7) 0.067(2) Uani 1 1 d . . .
H22 H 0.2468 0.0469 0.8953 0.080 Uiso 1 1 calc R . .
C23 C 0.2666(5) 0.0891(2) 0.8164(8) 0.070(3) Uani 1 1 d . . .
H23 H 0.3213 0.0895 0.8263 0.084 Uiso 1 1 calc R . .
C24 C 0.2316(5) 0.1141(2) 0.7643(6) 0.057(2) Uani 1 1 d . . .
H24 H 0.2609 0.1319 0.7397 0.068 Uiso 1 1 calc R . .
C25 C 0.1512(4) 0.11202(15) 0.7495(5) 0.0394(14) Uani 1 1 d . . .
N26 N 0.0910(3) 0.03751(12) 0.8531(4) 0.0372(11) Uani 1 1 d . . .
N27 N 0.0149(3) 0.04213(11) 0.8216(4) 0.0313(10) Uani 1 1 d . . .
C28 C -0.0218(4) 0.01456(13) 0.8414(4) 0.0356(13) Uani 1 1 d . . .
H28 H -0.0753 0.0104 0.8290 0.043 Uiso 1 1 calc R . .
C29 C 0.0322(5) -0.00805(14) 0.8847(5) 0.0431(16) Uani 1 1 d . . .
C30 C 0.1016(4) 0.00719(16) 0.8918(5) 0.0428(15) Uani 1 1 d . . .
H30 H 0.1484 -0.0014 0.9184 0.051 Uiso 1 1 calc R . .
Cl31 Cl 0.01165(15) -0.04797(4) 0.91676(15) 0.0625(6) Uani 1 1 d . . .
N32 N 0.1032(3) 0.13475(12) 0.7003(4) 0.0392(12) Uani 1 1 d . . .
N33 N 0.0252(3) 0.12659(11) 0.6916(4) 0.0340(10) Uani 1 1 d . . .
C34 C -0.0080(5) 0.15188(14) 0.6469(5) 0.0409(15) Uani 1 1 d . . .
H34 H -0.0616 0.1535 0.6302 0.049 Uiso 1 1 calc R . .
C35 C 0.0488(5) 0.17592(15) 0.6282(5) 0.0482(17) Uani 1 1 d . . .
C36 C 0.1176(5) 0.16475(16) 0.6616(5) 0.0476(16) Uani 1 1 d . . .
H36 H 0.1663 0.1755 0.6587 0.057 Uiso 1 1 calc R . .
Cl37 Cl 0.03254(18) 0.21355(4) 0.57273(16) 0.0718(7) Uani 1 1 d . . .
Fe38 Fe -0.01859(7) 0.2500 0.2500 0.0286(3) Uani 1 2 d S . .
N39 N -0.1395(5) 0.2500 0.2500 0.0363(15) Uani 1 2 d S . .
C40 C -0.1788(4) 0.24082(15) 0.1686(5) 0.0400(14) Uani 1 1 d D . .
C41 C -0.2603(5) 0.2405(2) 0.1647(6) 0.059(2) Uani 1 1 d . A .
H41 H -0.2870 0.2340 0.1061 0.070 Uiso 1 1 calc R . .
C42 C -0.3010(7) 0.2500 0.2500 0.065(3) Uani 1 2 d S . .
H42 H -0.3563 0.2500 0.2500 0.079 Uiso 1 2 calc SR A .
N43A N -0.1334(6) 0.2321(3) 0.0867(7) 0.032(3) Uiso 0.62 1 d PD A 1
N44A N -0.0546(6) 0.2312(3) 0.1047(8) 0.031(3) Uiso 0.62 1 d PD A 1
C45A C -0.0245(6) 0.2200(2) 0.0197(7) 0.027(2) Uiso 0.62 1 d PD A 1
H45A H 0.0295 0.2171 0.0080 0.033 Uiso 0.62 1 calc PR A 1
C46A C -0.0818(6) 0.2132(2) -0.0489(7) 0.031(2) Uiso 0.62 1 d PD A 1
C47A C -0.1528(7) 0.2211(3) -0.0055(7) 0.032(2) Uiso 0.62 1 d PD A 1
H47A H -0.2033 0.2191 -0.0338 0.038 Uiso 0.62 1 calc PR A 1
Cl4A Cl -0.0681(3) 0.19716(15) -0.1680(5) 0.0516(12) Uani 0.62 1 d PD A 1
N43B N -0.1201(10) 0.2301(6) 0.0971(13) 0.045(7) Uiso 0.38 1 d PD A 2
N44B N -0.0392(10) 0.2321(5) 0.1158(13) 0.034(5) Uiso 0.38 1 d PD A 2
C45B C -0.0015(11) 0.2217(4) 0.0350(12) 0.032(4) Uiso 0.38 1 d PD A 2
H45B H 0.0535 0.2202 0.0291 0.038 Uiso 0.38 1 calc PR A 2
C46B C -0.0530(12) 0.2135(5) -0.0378(13) 0.052(5) Uiso 0.38 1 d PD A 2
C47B C -0.1291(13) 0.2192(6) -0.0005(14) 0.048(6) Uiso 0.38 1 d PD A 2
H47B H -0.1767 0.2163 -0.0352 0.058 Uiso 0.38 1 calc PR A 2
Cl4B Cl -0.0395(9) 0.2013(4) -0.1626(10) 0.097(5) Uani 0.38 1 d PD A 2
N49 N 0.1013(5) 0.2500 0.2500 0.0369(16) Uani 1 2 d S . .
C50 C 0.1413(4) 0.22389(14) 0.2807(5) 0.0426(15) Uani 1 1 d D . .
C51 C 0.2222(5) 0.22250(19) 0.2823(7) 0.058(2) Uani 1 1 d . A .
H51 H 0.2487 0.2036 0.3044 0.070 Uiso 1 1 calc R . .
C52 C 0.2635(8) 0.2500 0.2500 0.065(3) Uani 1 2 d S . .
H52 H 0.3187 0.2500 0.2500 0.078 Uiso 1 2 calc SR A .
N53A N 0.0982(6) 0.1980(2) 0.3106(9) 0.033(3) Uiso 0.62 1 d PD A 1
N54A N 0.0201(6) 0.2028(2) 0.3089(7) 0.030(2) Uiso 0.62 1 d PD A 1
C55A C -0.0130(6) 0.1758(2) 0.3418(7) 0.0253(19) Uiso 0.62 1 d PD A 1
H55A H -0.0673 0.1724 0.3493 0.02(2) Uiso 0.62 1 calc PR A 1
C56A C 0.0448(6) 0.15323(19) 0.3635(7) 0.0272(18) Uiso 0.62 1 d PD A 1
C57A C 0.1163(6) 0.1680(2) 0.3440(8) 0.029(2) Uiso 0.62 1 d PD A 1
H57A H 0.1667 0.1590 0.3523 0.07(4) Uiso 0.62 1 calc PR A 1
Cl5A Cl 0.0324(3) 0.11408(11) 0.4078(4) 0.0500(11) Uani 0.62 1 d PD A 1
N53B N 0.0807(9) 0.1994(4) 0.3098(14) 0.033(5) Uiso 0.38 1 d PD A 2
N54B N 0.0000(9) 0.2056(3) 0.3056(11) 0.027(4) Uiso 0.38 1 d PD A 2
C55B C -0.0389(12) 0.1796(4) 0.3350(15) 0.043(5) Uiso 0.38 1 d PD A 2
H55B H -0.0939 0.1779 0.3396 0.052 Uiso 0.38 1 calc PR A 2
C56B C 0.0131(12) 0.1555(4) 0.3575(17) 0.053(5) Uiso 0.38 1 d PD A 2
C57B C 0.0890(13) 0.1682(4) 0.3454(17) 0.051(6) Uiso 0.38 1 d PD A 2
H57B H 0.1365 0.1574 0.3591 0.061 Uiso 0.38 1 calc PR A 2
Cl5B Cl -0.0021(11) 0.1156(3) 0.3943(11) 0.131(6) Uani 0.38 1 d PD A 2
B59A B 0.1729(10) 0.1669(4) 0.9809(13) 0.049(6) Uiso 0.33 1 d PD B 1
F60A F 0.1689(12) 0.1908(5) 1.0572(14) 0.101(7) Uiso 0.33 1 d PD B 1
F61A F 0.1675(9) 0.1363(3) 1.0261(12) 0.061(4) Uiso 0.33 1 d PD B 1
F62A F 0.1088(8) 0.1714(4) 0.9198(11) 0.057(4) Uiso 0.33 1 d PD B 1
F63A F 0.2409(7) 0.1708(3) 0.9274(11) 0.054(3) Uiso 0.33 1 d PD B 1
B59B B 0.1600(13) 0.1760(5) 0.9936(16) 0.070(9) Uiso 0.33 1 d PD C 2
F60B F 0.1639(8) 0.2063(3) 1.0414(10) 0.050(3) Uiso 0.33 1 d PD C 2
F61B F 0.1235(18) 0.1542(6) 1.058(2) 0.200(16) Uiso 0.33 1 d PD C 2
F62B F 0.1194(14) 0.1797(6) 0.9054(15) 0.110(10) Uiso 0.33 1 d PD C 2
F63B F 0.2360(11) 0.1669(5) 0.9758(19) 0.119(9) Uiso 0.33 1 d PD C 2
B59C B 0.1717(11) 0.1673(5) 1.0557(15) 0.068(8) Uiso 0.33 1 d PD D 3
F60C F 0.2340(8) 0.1669(4) 1.1204(11) 0.071(4) Uiso 0.33 1 d PD D 3
F61C F 0.1022(8) 0.1649(4) 1.1096(13) 0.077(4) Uiso 0.33 1 d PD D 3
F62C F 0.1734(12) 0.1415(5) 0.9875(15) 0.100(7) Uiso 0.33 1 d PD D 3
F63C F 0.1688(15) 0.1966(5) 1.0024(19) 0.150(12) Uiso 0.33 1 d PD D 3
B64A B 0.2924(9) 0.1487(4) 0.5074(12) 0.069(5) Uiso 0.50 1 d PDU E 1
F65A F 0.2915(15) 0.1758(5) 0.5696(16) 0.214(15) Uiso 0.50 1 d PD E 1
F66A F 0.2222(6) 0.1319(3) 0.5139(8) 0.068(3) Uiso 0.50 1 d PD E 1
F67A F 0.3554(7) 0.1285(4) 0.5231(11) 0.101(5) Uiso 0.50 1 d PD E 1
F68A F 0.2996(7) 0.1602(3) 0.4077(8) 0.079(4) Uiso 0.50 1 d PD E 1
B64B B 0.2943(13) 0.1795(5) 0.5013(16) 0.079(10) Uiso 0.30 1 d PDU F 2
F65B F 0.2994(9) 0.1627(4) 0.5910(12) 0.056(4) Uiso 0.30 1 d PD F 2
F66B F 0.3595(11) 0.1990(6) 0.4887(19) 0.117(8) Uiso 0.30 1 d PD F 2
F67B F 0.2268(9) 0.1978(4) 0.4978(14) 0.076(5) Uiso 0.30 1 d PD F 2
F68B F 0.292(2) 0.1564(7) 0.423(2) 0.28(4) Uiso 0.30 1 d PD F 2
B64C B 0.3017(19) 0.1643(8) 0.509(2) 0.13(2) Uiso 0.20 1 d PDU G 3
F65C F 0.2974(13) 0.1756(6) 0.6070(16) 0.046(5) Uiso 0.20 1 d PD G 3
F66C F 0.2314(18) 0.1490(10) 0.485(3) 0.114(12) Uiso 0.20 1 d PD G 3
F67C F 0.3629(19) 0.1423(11) 0.500(3) 0.135(18) Uiso 0.20 1 d PD G 3
F68C F 0.314(4) 0.1903(11) 0.445(3) 0.40(8) Uiso 0.20 1 d PD G 3
B69A B -0.2500 0.0000 0.361(2) 0.060(14) Uiso 0.33 2 d SPDU . 1
F70A F -0.1834(6) 0.0042(5) 0.3039(15) 0.095(7) Uiso 0.33 1 d PD H 1
F71A F -0.2603(11) 0.0273(2) 0.4198(14) 0.083(6) Uiso 0.33 1 d PD I 1
B69B B -0.2488(17) 0.0046(7) 0.331(2) 0.060(13) Uiso 0.17 1 d PDU . 2
F70B F -0.1836(15) -0.0115(7) 0.3686(18) 0.054(6) Uiso 0.17 1 d PD . 2
F71B F -0.2500 0.0000 0.2269(16) 0.086(8) Uiso 0.33 2 d SPD . 2
F72B F -0.3165(18) -0.0091(14) 0.370(3) 0.14(3) Uiso 0.17 1 d PD . 2
F73B F -0.246(4) 0.0374(7) 0.353(3) 0.18(3) Uiso 0.17 1 d PD . 2
B69C B -0.2439(15) -0.0057(6) 0.353(2) 0.042(13) Uiso 0.17 1 d PDU . 3
F70C F -0.1669(13) 0.0051(7) 0.340(2) 0.052(7) Uiso 0.17 1 d PD . 3
F71C F -0.2816(18) -0.0031(8) 0.261(2) 0.083(10) Uiso 0.17 1 d PD . 3
F72C F -0.2435(13) -0.0377(5) 0.3850(19) 0.035(5) Uiso 0.17 1 d PD . 3
F73C F -0.280(2) 0.0140(8) 0.424(3) 0.132(19) Uiso 0.17 1 d PD . 3
B74A B 0.2500 0.0000 1.1196(18) 0.072(8) Uiso 0.50 2 d SPDU . 1
F75A F 0.2186(8) -0.0254(2) 1.0619(10) 0.107(5) Uiso 0.50 1 d PD J 1
F76A F 0.1907(6) 0.0132(3) 1.1772(10) 0.097(4) Uiso 0.50 1 d PD K 1
B74B B 0.2332(15) 0.0066(6) 1.1264(18) 0.14(3) Uiso 0.25 1 d PDU . 2
F75B F 0.3030(15) 0.0216(7) 1.150(2) 0.142(14) Uiso 0.25 1 d PD . 2
F76B F 0.2402(11) -0.0113(4) 1.0375(13) 0.059(5) Uiso 0.25 1 d PD . 2
F77B F 0.1748(15) 0.0302(5) 1.120(2) 0.107(9) Uiso 0.25 1 d PD L 2
F78B F 0.2096(15) -0.0137(6) 1.2045(16) 0.098(8) Uiso 0.25 1 d PD . 2

loop_
_atom_site_aniso_label
_atom_site_aniso_U_11
_atom_site_aniso_U_22
_atom_site_aniso_U_33
_atom_site_aniso_U_23
_atom_site_aniso_U_13
_atom_site_aniso_U_12
Fe1 0.0377(4) 0.0210(4) 0.0250(4) -0.0007(3) -0.0060(3) 0.0016(3)
N2 0.042(3) 0.029(2) 0.044(3) 0.001(2) -0.015(2) -0.001(2)
C3 0.042(3) 0.038(3) 0.057(4) -0.003(3) -0.008(3) 0.006(3)
C4 0.039(4) 0.066(5) 0.123(9) 0.001(6) -0.018(5) 0.008(4)
C5 0.047(5) 0.098(8) 0.124(10) -0.002(7) -0.037(6) -0.002(5)
C6 0.076(6) 0.067(5) 0.078(6) 0.001(5) -0.042(5) -0.008(5)
C7 0.056(4) 0.035(3) 0.043(4) 0.003(3) -0.016(3) -0.005(3)
N8 0.073(4) 0.029(2) 0.035(3) -0.003(2) -0.017(3) -0.008(3)
N9 0.064(3) 0.023(2) 0.028(3) 0.0016(19) -0.004(2) -0.003(2)
C10 0.083(5) 0.024(3) 0.032(3) 0.003(2) 0.008(3) -0.002(3)
C11 0.129(8) 0.022(3) 0.020(3) -0.001(2) 0.003(4) -0.017(4)
C12 0.108(7) 0.032(3) 0.032(3) 0.001(3) -0.017(4) -0.018(4)
Cl13 0.184(3) 0.0386(9) 0.0333(9) -0.0108(7) 0.0277(13) -0.0234(13)
N14 0.038(3) 0.034(3) 0.047(3) -0.003(2) -0.001(2) 0.007(2)
N15 0.040(3) 0.025(2) 0.035(3) 0.0008(19) -0.003(2) 0.0016(19)
C16 0.054(4) 0.025(3) 0.031(3) -0.004(2) 0.002(3) -0.005(2)
C17 0.066(4) 0.025(3) 0.039(4) -0.003(2) 0.006(3) -0.004(3)
C18 0.057(4) 0.035(3) 0.057(4) -0.010(3) 0.009(3) 0.010(3)
Cl19 0.0907(15) 0.0438(9) 0.0464(10) -0.0167(8) 0.0139(9) -0.0109(9)
N20 0.041(3) 0.030(2) 0.025(2) -0.0018(18) -0.0024(19) 0.0025(19)
C21 0.042(3) 0.043(3) 0.030(3) 0.007(3) -0.005(2) 0.001(3)
C22 0.050(4) 0.077(6) 0.073(6) 0.032(5) -0.018(4) 0.001(4)
C23 0.041(4) 0.090(7) 0.079(6) 0.025(5) -0.014(4) -0.013(4)
C24 0.052(4) 0.064(5) 0.056(5) 0.006(4) -0.002(3) -0.018(4)
C25 0.049(3) 0.034(3) 0.036(3) 0.004(2) -0.001(3) -0.008(3)
N26 0.043(3) 0.032(2) 0.036(3) 0.004(2) -0.002(2) 0.007(2)
N27 0.043(3) 0.028(2) 0.023(2) -0.0008(18) -0.0009(19) 0.0032(19)
C28 0.056(4) 0.024(3) 0.027(3) -0.001(2) 0.001(3) 0.000(2)
C29 0.079(5) 0.025(3) 0.025(3) 0.004(2) 0.010(3) 0.010(3)
C30 0.056(4) 0.038(3) 0.034(3) 0.011(3) 0.003(3) 0.012(3)
Cl31 0.1151(18) 0.0259(7) 0.0465(10) 0.0078(7) 0.0138(10) 0.0030(9)
N32 0.053(3) 0.032(2) 0.033(3) 0.002(2) 0.003(2) -0.007(2)
N33 0.049(3) 0.027(2) 0.026(2) -0.0033(19) -0.002(2) 0.004(2)
C34 0.068(4) 0.028(3) 0.027(3) -0.001(2) -0.005(3) 0.010(3)
C35 0.087(5) 0.028(3) 0.029(3) 0.001(2) 0.001(3) 0.001(3)
C36 0.069(5) 0.035(3) 0.039(4) 0.006(3) 0.008(3) -0.007(3)
Cl37 0.138(2) 0.0315(8) 0.0463(10) 0.0123(7) -0.0035(12) 0.0102(11)
Fe38 0.0327(6) 0.0207(5) 0.0323(6) 0.0013(4) 0.000 0.000
N39 0.045(4) 0.032(3) 0.032(4) -0.005(3) 0.000 0.000
C40 0.047(3) 0.038(3) 0.035(3) -0.011(3) 0.001(3) -0.002(3)
C41 0.050(4) 0.077(5) 0.048(4) -0.021(4) -0.006(3) -0.004(4)
C42 0.041(5) 0.100(10) 0.055(7) -0.029(7) 0.000 0.000
Cl4A 0.069(2) 0.048(3) 0.0376(18) -0.0145(18) 0.0080(18) 0.011(2)
Cl4B 0.178(14) 0.065(5) 0.048(5) -0.027(3) 0.040(8) -0.029(8)
N49 0.049(4) 0.026(3) 0.036(4) 0.000(3) 0.000 0.000
C50 0.062(4) 0.023(3) 0.043(4) 0.002(2) -0.004(3) 0.003(3)
C51 0.053(4) 0.042(4) 0.080(6) 0.002(4) -0.011(4) 0.006(3)
C52 0.056(7) 0.054(7) 0.084(9) 0.011(6) 0.000 0.000
Cl5A 0.073(2) 0.0205(13) 0.056(3) 0.0137(14) 0.0180(19) -0.0021(13)
Cl5B 0.265(19) 0.040(4) 0.088(6) 0.030(4) -0.044(10) -0.041(9)

loop_
_atom_type_symbol
_atom_type_description
_atom_type_scat_dispersion_real
_atom_type_scat_dispersion_imag
_atom_type_scat_source
C C 0.0033 0.0016 'International Tables Vol C Tables 4.2.6.8 and 6.1.1.4'
H H 0.0000 0.0000 'International Tables Vol C Tables 4.2.6.8 and 6.1.1.4'
B B 0.0013 0.0007 'International Tables Vol C Tables 4.2.6.8 and 6.1.1.4'
N N 0.0061 0.0033 'International Tables Vol C Tables 4.2.6.8 and 6.1.1.4'
F F 0.0171 0.0103 'International Tables Vol C Tables 4.2.6.8 and 6.1.1.4'
Cl Cl 0.1484 0.1585 'International Tables Vol C Tables 4.2.6.8 and 6.1.1.4'
Fe Fe 0.3463 0.8444 'International Tables Vol C Tables 4.2.6.8 and 6.1.1.4'

loop_
_geom_angle_atom_site_label_1
_geom_angle_atom_site_label_2
_geom_angle_atom_site_label_3
_geom_angle
_geom_angle_site_symmetry_1
_geom_angle_site_symmetry_3
_geom_angle_publ_flag
N20 Fe1 N2 179.3(2) . . ?
N20 Fe1 N9 100.3(2) . . ?
N2 Fe1 N9 80.3(3) . . ?
N20 Fe1 N15 98.9(2) . . ?
N2 Fe1 N15 80.4(2) . . ?
N9 Fe1 N15 160.8(2) . . ?
N20 Fe1 N27 80.2(2) . . ?
N2 Fe1 N27 100.1(2) . . ?
N9 Fe1 N27 90.9(2) . . ?
N15 Fe1 N27 92.2(2) . . ?
N20 Fe1 N33 80.0(2) . . ?
N2 Fe1 N33 99.7(2) . . ?
N9 Fe1 N33 91.8(2) . . ?
N15 Fe1 N33 91.7(2) . . ?
N27 Fe1 N33 160.2(2) . . ?
C3 N2 C7 120.9(6) . . ?
C3 N2 Fe1 119.1(5) . . ?
C7 N2 Fe1 120.0(5) . . ?
N2 C3 N14 111.5(6) . . ?
N2 C3 C4 122.5(8) . . ?
N14 C3 C4 125.9(8) . . ?
C5 C4 C3 114.5(10) . . ?
C4 C5 C6 124.6(8) . . ?
C7 C6 C5 115.1(8) . . ?
N2 C7 C6 122.2(8) . . ?
N2 C7 N8 110.2(6) . . ?
C6 C7 N8 127.6(7) . . ?
C12 N8 N9 112.2(7) . . ?
C12 N8 C7 131.3(7) . . ?
N9 N8 C7 116.5(5) . . ?
C10 N9 N8 106.2(6) . . ?
C10 N9 Fe1 140.8(5) . . ?
N8 N9 Fe1 112.8(4) . . ?
N9 C10 C11 108.6(8) . . ?
C12 C11 C10 108.4(7) . . ?
C12 C11 Cl13 127.8(6) . . ?
C10 C11 Cl13 123.8(8) . . ?
C11 C12 N8 104.5(7) . . ?
C18 N14 N15 110.9(6) . . ?
C18 N14 C3 132.6(6) . . ?
N15 N14 C3 116.5(5) . . ?
C16 N15 N14 105.8(5) . . ?
C16 N15 Fe1 141.8(5) . . ?
N14 N15 Fe1 112.4(4) . . ?
N15 C16 C17 109.8(6) . . ?
C18 C17 C16 107.7(6) . . ?
C18 C17 Cl19 126.7(6) . . ?
C16 C17 Cl19 125.6(6) . . ?
C17 C18 N14 105.8(6) . . ?
C21 N20 C25 120.0(6) . . ?
C21 N20 Fe1 119.7(4) . . ?
C25 N20 Fe1 120.3(4) . . ?
N20 C21 N26 111.2(5) . . ?
N20 C21 C22 121.9(6) . . ?
N26 C21 C22 126.9(6) . . ?
C23 C22 C21 116.7(7) . . ?
C24 C23 C22 121.8(7) . . ?
C23 C24 C25 117.0(7) . . ?
N20 C25 C24 122.4(6) . . ?
N20 C25 N32 110.7(6) . . ?
C24 C25 N32 127.0(6) . . ?
C30 N26 N27 111.5(5) . . ?
C30 N26 C21 131.6(6) . . ?
N27 N26 C21 116.5(5) . . ?
C28 N27 N26 105.6(5) . . ?
C28 N27 Fe1 141.6(4) . . ?
N26 N27 Fe1 112.4(4) . . ?
N27 C28 C29 109.3(6) . . ?
C30 C29 C28 107.2(5) . . ?
C30 C29 Cl31 127.1(5) . . ?
C28 C29 Cl31 125.7(6) . . ?
C29 C30 N26 106.4(6) . . ?
C36 N32 N33 111.3(6) . . ?
C36 N32 C25 132.4(6) . . ?
N33 N32 C25 116.2(5) . . ?
C34 N33 N32 105.1(5) . . ?
C34 N33 Fe1 142.0(5) . . ?
N32 N33 Fe1 112.8(4) . . ?
N33 C34 C35 109.5(7) . . ?
C36 C35 C34 107.9(6) . . ?
C36 C35 Cl37 126.0(6) . . ?
C34 C35 Cl37 126.2(6) . . ?
C35 C36 N32 106.2(7) . . ?
N44B Fe38 N44B 159.4(9) 3 . ?
N44B Fe38 N54B 91.8(7) . 3 ?
N44B Fe38 N54B 91.5(7) . . ?
N54B Fe38 N54B 161.6(8) 3 . ?
N44B Fe38 N49 100.3(5) . . ?
N54B Fe38 N49 80.8(4) . . ?
N44B Fe38 N39 79.7(5) . . ?
N54B Fe38 N39 99.2(4) . . ?
N49 Fe38 N39 180.0 . . ?
N49 Fe38 N44A 106.4(3) . . ?
N39 Fe38 N44A 73.6(3) . . ?
N44A Fe38 N44A 147.1(5) . 3 ?
N44A Fe38 N54A 94.5(4) . 3 ?
N49 Fe38 N54A 72.5(3) . . ?
N39 Fe38 N54A 107.5(3) . . ?
N44A Fe38 N54A 95.3(4) . . ?
N54A Fe38 N54A 144.9(5) 3 . ?
C40 N39 C40 119.5(8) . 3 ?
C40 N39 Fe38 120.3(4) . . ?
N39 C40 N43A 115.8(7) . . ?
N39 C40 C41 122.5(6) . . ?
N43A C40 C41 121.8(7) . . ?
N39 C40 N43B 105.9(9) . . ?
C41 C40 N43B 131.5(9) . . ?
C42 C41 C40 117.8(7) . . ?
C41 C42 C41 120.0(10) 3 . ?
C47A N43A N44A 113.1(9) . . ?
C47A N43A C40 131.8(10) . . ?
N44A N43A C40 114.7(9) . . ?
C45A N44A N43A 103.9(10) . . ?
C45A N44A Fe38 140.8(9) . . ?
N43A N44A Fe38 115.2(7) . . ?
N44A C45A C46A 111.4(9) . . ?
C45A C46A C47A 107.5(8) . . ?
C45A C46A Cl4A 126.3(8) . . ?
C47A C46A Cl4A 126.2(8) . . ?
N43A C47A C46A 104.1(9) . . ?
C47B N43B N44B 107.2(15) . . ?
C47B N43B C40 129.6(16) . . ?
N44B N43B C40 123.0(14) . . ?
C45B N44B N43B 108.3(16) . . ?
C45B N44B Fe38 140.6(14) . . ?
N43B N44B Fe38 111.0(11) . . ?
N44B C45B C46B 110.3(16) . . ?
C45B C46B C47B 107.8(15) . . ?
C45B C46B Cl4B 131.8(15) . . ?
C47B C46B Cl4B 120.3(15) . . ?
N43B C47B C46B 106.4(16) . . ?
C50 N49 C50 118.5(8) 3 . ?
C50 N49 Fe38 120.8(4) 3 . ?
C50 N49 Fe38 120.8(4) . . ?
N49 C50 N53A 116.3(7) . . ?
N49 C50 C51 123.3(6) . . ?
N53A C50 C51 120.4(7) . . ?
N49 C50 N53B 105.4(8) . . ?
C51 C50 N53B 131.3(9) . . ?
C50 C51 C52 117.8(8) . . ?
C51 C52 C51 119.5(11) 3 . ?
C57A N53A N54A 111.6(9) . . ?
C57A N53A C50 133.7(10) . . ?
N54A N53A C50 114.7(8) . . ?
C55A N54A N53A 107.1(9) . . ?
C55A N54A Fe38 137.1(8) . . ?
N53A N54A Fe38 115.7(6) . . ?
N54A C55A C56A 109.1(9) . . ?
C55A C56A C57A 107.2(7) . . ?
C55A C56A Cl5A 127.4(7) . . ?
C57A C56A Cl5A 125.4(7) . . ?
N53A C57A C56A 105.0(9) . . ?
C57B N53B N54B 106.5(14) . . ?
C57B N53B C50 130.3(15) . . ?
N54B N53B C50 123.1(12) . . ?
C55B N54B N53B 109.6(15) . . ?
C55B N54B Fe38 140.5(14) . . ?
N53B N54B Fe38 109.8(9) . . ?
N54B C55B C56B 109.0(17) . . ?
C55B C56B C57B 107.9(15) . . ?
C55B C56B Cl5B 130.7(16) . . ?
C57B C56B Cl5B 121.5(15) . . ?
N53B C57B C56B 106.9(16) . . ?
F63A B59A F62A 110.5(13) . . ?
F63A B59A F61A 112.6(14) . . ?
F62A B59A F61A 108.8(13) . . ?
F63A B59A F60A 109.6(14) . . ?
F62A B59A F60A 107.2(14) . . ?
F61A B59A F60A 108.0(14) . . ?
F63B B59B F62B 111.1(16) . . ?
F63B B59B F61B 110.7(16) . . ?
F62B B59B F61B 112.1(16) . . ?
F63B B59B F60B 106.1(15) . . ?
F62B B59B F60B 108.6(15) . . ?
F61B B59B F60B 108.1(16) . . ?
F60C B59C F61C 109.7(14) . . ?
F60C B59C F62C 112.7(15) . . ?
F61C B59C F62C 107.5(14) . . ?
F60C B59C F63C 111.0(15) . . ?
F61C B59C F63C 107.1(15) . . ?
F62C B59C F63C 108.7(15) . . ?
F67A B64A F66A 111.7(13) . . ?
F67A B64A F65A 113.6(15) . . ?
F66A B64A F65A 110.6(14) . . ?
F67A B64A F68A 106.0(12) . . ?
F66A B64A F68A 107.5(12) . . ?
F65A B64A F68A 107.1(14) . . ?
F67B B64B F66B 110.9(16) . . ?
F67B B64B F65B 110.7(15) . . ?
F66B B64B F65B 110.1(15) . . ?
F67B B64B F68B 108.8(17) . . ?
F66B B64B F68B 108.5(17) . . ?
F65B B64B F68B 107.8(17) . . ?
F67C B64C F68C 109.5(18) . . ?
F67C B64C F66C 109.8(17) . . ?
F68C B64C F66C 109.7(18) . . ?
F67C B64C F65C 109.6(17) . . ?
F68C B64C F65C 109.4(18) . . ?
F66C B64C F65C 108.8(17) . . ?
F70A B69A F70A 113(2) 2_455 . ?
F70A B69A F71A 108.5(9) . . ?
F70A B69A F71A 108.1(9) . 2_455 ?
F71A B69A F71A 111(2) . 2_455 ?
F73B B69B F70B 110.9(17) . . ?
F73B B69B F72B 110.0(17) . . ?
F70B B69B F72B 109.7(17) . . ?
F73B B69B F71B 110.5(18) . . ?
F70B B69B F71B 107.9(16) . . ?
F72B B69B F71B 107.9(17) . . ?
F72C B69C F71C 110.4(17) . . ?
F72C B69C F73C 110.0(17) . . ?
F71C B69C F73C 110.8(17) . . ?
F72C B69C F70C 109.5(16) . . ?
F71C B69C F70C 107.9(16) . . ?
F73C B69C F70C 108.2(17) . . ?
F76A B74A F76A 112.4(18) 2 . ?
F76A B74A F75A 108.5(7) . . ?
F76A B74A F75A 107.1(7) . 2 ?
F75A B74A F75A 113.4(18) . 2 ?
F75B B74B F78B 110.2(18) . . ?
F75B B74B F77B 108.7(17) . . ?
F78B B74B F77B 104.8(16) . . ?
F75B B74B F76B 110.9(17) . . ?
F78B B74B F76B 110.3(17) . . ?
F77B B74B F76B 111.9(17) . . ?

loop_
_geom_bond_atom_site_label_1
_geom_bond_atom_site_label_2
_geom_bond_distance
_geom_bond_site_symmetry_2
_geom_bond_publ_flag
Fe1 N20 1.909(5) . ?
Fe1 N2 1.911(5) . ?
Fe1 N9 1.971(5) . ?
Fe1 N15 1.972(5) . ?
Fe1 N27 1.982(5) . ?
Fe1 N33 1.983(5) . ?
N2 C3 1.342(10) . ?
N2 C7 1.345(9) . ?
C3 N14 1.398(9) . ?
C3 C4 1.433(10) . ?
C4 C5 1.385(16) . ?
C5 C6 1.414(17) . ?
C6 C7 1.412(12) . ?
C7 N8 1.423(10) . ?
N8 C12 1.380(9) . ?
N8 N9 1.381(8) . ?
N9 C10 1.327(9) . ?
C10 C11 1.437(11) . ?
C11 C12 1.365(14) . ?
C11 Cl13 1.736(8) . ?
N14 C18 1.381(9) . ?
N14 N15 1.384(7) . ?
N15 C16 1.341(8) . ?
C16 C17 1.406(10) . ?
C17 C18 1.370(11) . ?
C17 Cl19 1.734(7) . ?
N20 C21 1.346(8) . ?
N20 C25 1.346(8) . ?
C21 N26 1.400(8) . ?
C21 C22 1.406(10) . ?
C22 C23 1.404(12) . ?
C23 C24 1.388(12) . ?
C24 C25 1.399(10) . ?
C25 N32 1.415(9) . ?
N26 C30 1.368(8) . ?
N26 N27 1.388(7) . ?
N27 C28 1.329(8) . ?
C28 C29 1.440(9) . ?
C29 C30 1.352(11) . ?
C29 Cl31 1.741(6) . ?
N32 C36 1.367(8) . ?
N32 N33 1.388(8) . ?
N33 C34 1.334(8) . ?
C34 C35 1.415(11) . ?
C35 C36 1.347(11) . ?
C35 Cl37 1.747(7) . ?
Fe38 N44B 1.981(17) . ?
Fe38 N54B 2.005(14) . ?
Fe38 N49 2.061(8) . ?
Fe38 N39 2.078(8) . ?
Fe38 N44A 2.189(11) . ?
Fe38 N54A 2.207(10) . ?
N39 C40 1.340(7) . ?
C40 N43A 1.395(10) . ?
C40 C41 1.403(10) . ?
C40 N43B 1.462(15) . ?
C41 C42 1.399(10) . ?
N43A C47A 1.362(12) . ?
N43A N44A 1.377(13) . ?
N44A C45A 1.338(11) . ?
C45A C46A 1.378(12) . ?
C46A C47A 1.391(12) . ?
C46A Cl4A 1.749(10) . ?
N43B C47B 1.394(17) . ?
N43B N44B 1.415(16) . ?
N44B C45B 1.335(16) . ?
C45B C46B 1.362(17) . ?
C46B C47B 1.420(17) . ?
C46B Cl4B 1.766(16) . ?
N49 C50 1.344(7) . ?
C50 N53A 1.362(11) . ?
C50 C51 1.393(11) . ?
C50 N53B 1.503(14) . ?
C51 C52 1.408(10) . ?
N53A C57A 1.353(11) . ?
N53A N54A 1.357(12) . ?
N54A C55A 1.329(11) . ?
C55A C56A 1.392(11) . ?
C56A C57A 1.399(11) . ?
C56A Cl5A 1.737(9) . ?
N53B C57B 1.381(16) . ?
N53B N54B 1.413(15) . ?
N54B C55B 1.327(16) . ?
C55B C56B 1.370(17) . ?
C56B C57B 1.415(17) . ?
C56B Cl5B 1.742(15) . ?
B59A F63A 1.382(16) . ?
B59A F62A 1.387(16) . ?
B59A F61A 1.407(16) . ?
B59A F60A 1.424(17) . ?
B59B F63B 1.381(18) . ?
B59B F62B 1.383(17) . ?
B59B F61B 1.403(17) . ?
B59B F60B 1.409(18) . ?
B59C F60C 1.379(17) . ?
B59C F61C 1.401(17) . ?
B59C F62C 1.406(17) . ?
B59C F63C 1.407(17) . ?
B64A F67A 1.383(16) . ?
B64A F66A 1.394(15) . ?
B64A F65A 1.398(16) . ?
B64A F68A 1.426(16) . ?
B64B F67B 1.387(18) . ?
B64B F66B 1.390(18) . ?
B64B F65B 1.395(18) . ?
B64B F68B 1.420(18) . ?
B64C F67C 1.396(19) . ?
B64C F68C 1.397(19) . ?
B64C F66C 1.401(19) . ?
B64C F65C 1.401(19) . ?
B69A F70A 1.389(15) . ?
B69A F71A 1.390(15) . ?
B69B F73B 1.388(18) . ?
B69B F70B 1.398(19) . ?
B69B F72B 1.400(19) . ?
B69B F71B 1.409(18) . ?
B69C F72C 1.390(18) . ?
B69C F71C 1.396(18) . ?
B69C F73C 1.399(18) . ?
B69C F70C 1.407(18) . ?
B74A F76A 1.391(13) . ?
B74A F75A 1.412(13) . ?
B74B F75B 1.390(19) . ?
B74B F78B 1.402(19) . ?
B74B F77B 1.403(19) . ?
B74B F76B 1.409(18) . ?
